data_4125118
loop_
_publ_author_name
'Zhukhovitskiy, Aleksandr V.'
'Mavros, Michael G.'
'Queeney, K. T.'
'Wu, Tony'
'Voorhis, Troy Van'
'Johnson, Jeremiah A.'

_publ_section_title
;
 Reactions of Persistent Carbenes with Hydrogen-Terminated Silicon
 Surfaces.
;
_journal_issue 27
_journal_name_full 'Journal of the American Chemical Society'
_journal_page_first 8639
_journal_page_last 8652
_journal_paper_doi 10.1021/jacs.6b04962
_journal_volume 138
_journal_year 2016
_chemical_formula_sum 'C32 H63 N Si4'
_chemical_formula_weight 574.19
_space_group_crystal_system monoclinic
_space_group_IT_number 14
_space_group_name_Hall '-P 2yn'
_space_group_name_H-M_alt 'P 1 21/n 1'
_symmetry_space_group_name_Hall '-P 2yn'
_symmetry_space_group_name_H-M 'P 1 21/n 1'
_atom_sites_solution_hydrogens geom
_atom_sites_solution_primary direct
_atom_sites_solution_secondary difmap
_audit_creation_method SHELXL-2014/6
_cell_angle_alpha 90
_cell_angle_beta 94.9451(9)
_cell_angle_gamma 90
_cell_formula_units_Z 4
_cell_length_a 12.4987(5)
_cell_length_b 16.0655(7)
_cell_length_c 17.6184(7)
_cell_measurement_reflns_used 9984
_cell_measurement_temperature 100(2)
_cell_measurement_theta_max 32.08
_cell_measurement_theta_min 2.44
_cell_volume 3524.6(3)
_computing_cell_refinement 'SAINT 7.46A (Bruker-AXS, 2015)'
_computing_data_collection 'APEX2 v2011.4.0 (Bruker-AXS, 2015)'
_computing_data_reduction 'SAINT 7.46A (Bruker-AXS, 2015)'
_computing_molecular_graphics 'Bruker SHELXTL'
_computing_publication_material 'Bruker SHELXTL'
_computing_structure_refinement 'SHELXL-2014/6 (Sheldrick, 2014)'
_computing_structure_solution 'SHELXS-2015 (Sheldrick, 2015)'
_diffrn_ambient_temperature 100(2)
_diffrn_detector_area_resol_mean 8.3
_diffrn_measured_fraction_theta_full 1.000
_diffrn_measured_fraction_theta_max 0.996
_diffrn_measurement_device_type 'Bruker Smart APEX2 CCD'
_diffrn_measurement_method '\f and \w scans'
_diffrn_radiation_type MoK\a
_diffrn_radiation_wavelength 0.71073
_diffrn_reflns_av_R_equivalents 0.0447
_diffrn_reflns_av_unetI/netI 0.0165
_diffrn_reflns_Laue_measured_fraction_full 1.000
_diffrn_reflns_Laue_measured_fraction_max 0.996
_diffrn_reflns_limit_h_max 18
_diffrn_reflns_limit_h_min -18
_diffrn_reflns_limit_k_max 23
_diffrn_reflns_limit_k_min -23
_diffrn_reflns_limit_l_max 25
_diffrn_reflns_limit_l_min -25
_diffrn_reflns_number 248572
_diffrn_reflns_point_group_measured_fraction_full 1.000
_diffrn_reflns_point_group_measured_fraction_max 0.996
_diffrn_reflns_theta_full 25.242
_diffrn_reflns_theta_max 31.506
_diffrn_reflns_theta_min 1.718
_diffrn_source 'I\mS micro-focus sealed tube, multilayer optics'
_exptl_absorpt_coefficient_mu 0.189
_exptl_absorpt_correction_T_max 0.7465
_exptl_absorpt_correction_T_min 0.7183
_exptl_absorpt_correction_type multi-scan
_exptl_absorpt_process_details 'SADABS (Sheldrick, 2009)'
_exptl_crystal_colour colourless
_exptl_crystal_density_diffrn 1.082
_exptl_crystal_density_method 'not measured'
_exptl_crystal_description block
_exptl_crystal_F_000 1272
_exptl_crystal_size_max 0.460
_exptl_crystal_size_mid 0.315
_exptl_crystal_size_min 0.195
_refine_diff_density_max 0.435
_refine_diff_density_min -0.241
_refine_diff_density_rms 0.046
_refine_ls_extinction_method none
_refine_ls_goodness_of_fit_ref 1.035
_refine_ls_hydrogen_treatment constr
_refine_ls_matrix_type full
_refine_ls_number_parameters 349
_refine_ls_number_reflns 11693
_refine_ls_number_restraints 0
_refine_ls_restrained_S_all 1.035
_refine_ls_R_factor_all 0.0339
_refine_ls_R_factor_gt 0.0286
_refine_ls_shift/su_max 0.002
_refine_ls_shift/su_mean 0.000
_refine_ls_structure_factor_coef Fsqd
_refine_ls_weighting_details 'w=1/[\s^2^(Fo^2^)+(0.0346P)^2^+1.2624P] where P=(Fo^2^+2Fc^2^)/3'
_refine_ls_weighting_scheme calc
_refine_ls_wR_factor_gt 0.0749
_refine_ls_wR_factor_ref 0.0784
_reflns_Friedel_coverage 0.000
_reflns_number_gt 10362
_reflns_number_total 11693
_reflns_threshold_expression 'I > 2\s(I)'
_cod_data_source_file ja6b04962_si_003.cif
_cod_data_source_block X15173
_cod_depositor_comments 'Adding full bibliography for 4125116--4125119.cif.'
_cod_database_code 4125118
_shelx_space_group_comment
; 
The symmetry employed for this shelxl refinement is uniquely defined 
by the following loop, which should always be used as a source of 
symmetry information in preference to the above space-group names. 
They are only intended as comments. 
;
_shelx_estimated_absorpt_t_min 0.918
_shelx_estimated_absorpt_t_max 0.964
_shelxl_version_number 2014/6

loop_
_space_group_symop_operation_xyz
'x, y, z'
'-x+1/2, y+1/2, -z+1/2'
'-x, -y, -z'
'x-1/2, -y-1/2, z-1/2'

loop_
_atom_site_label
_atom_site_type_symbol
_atom_site_fract_x
_atom_site_fract_y
_atom_site_fract_z
_atom_site_U_iso_or_equiv
_atom_site_adp_type
_atom_site_occupancy
_atom_site_site_symmetry_order
_atom_site_calc_flag
_atom_site_refinement_flags_posn
_atom_site_refinement_flags_adp
N1 N 0.55685(5) 0.80252(4) 0.67697(4) 0.01100(12) Uani 1 1 d . .
C2 C 0.54821(6) 0.82490(5) 0.81352(4) 0.01141(13) Uani 1 1 d . .
C3 C 0.43613(6) 0.84931(5) 0.83643(5) 0.01323(14) Uani 1 1 d . .
H3A H 0.3927 0.8711 0.7911 0.016 Uiso 1 1 calc R U
H3B H 0.3997 0.7990 0.8540 0.016 Uiso 1 1 calc R U
C4 C 0.44096(7) 0.91518(5) 0.89977(5) 0.01617(15) Uani 1 1 d . .
H4A H 0.4719 0.9673 0.8811 0.019 Uiso 1 1 calc R U
H4B H 0.3674 0.9274 0.9133 0.019 Uiso 1 1 calc R U
C5 C 0.50937(8) 0.88486(6) 0.97039(5) 0.01945(16) Uani 1 1 d . .
H5A H 0.5160 0.9299 1.0089 0.023 Uiso 1 1 calc R U
H5B H 0.4736 0.8369 0.9928 0.023 Uiso 1 1 calc R U
C6 C 0.62106(8) 0.85894(6) 0.95029(5) 0.01977(17) Uani 1 1 d . .
H6A H 0.6613 0.8348 0.9959 0.024 Uiso 1 1 calc R U
H6B H 0.6605 0.9088 0.9351 0.024 Uiso 1 1 calc R U
C7 C 0.61619(7) 0.79507(5) 0.88535(5) 0.01502(14) Uani 1 1 d . .
H7A H 0.5856 0.7425 0.9032 0.018 Uiso 1 1 calc R U
H7B H 0.6901 0.7833 0.8721 0.018 Uiso 1 1 calc R U
C8 C 0.60492(7) 0.89827(5) 0.77756(5) 0.01388(14) Uani 1 1 d . .
H8A H 0.5798 0.9517 0.7976 0.017 Uiso 1 1 calc R U
H8B H 0.6836 0.8943 0.7898 0.017 Uiso 1 1 calc R U
C9 C 0.57772(6) 0.89385(5) 0.69120(4) 0.01261(14) Uani 1 1 d . .
C10 C 0.47781(7) 0.94693(5) 0.66700(5) 0.01626(15) Uani 1 1 d . .
H10A H 0.4669 0.9487 0.6113 0.024 Uiso 1 1 calc R U
H10B H 0.4884 1.0036 0.6869 0.024 Uiso 1 1 calc R U
H10C H 0.4146 0.9222 0.6875 0.024 Uiso 1 1 calc R U
C11 C 0.67132(7) 0.92829(5) 0.65003(5) 0.01709(15) Uani 1 1 d . .
H11A H 0.7379 0.9002 0.6690 0.026 Uiso 1 1 calc R U
H11B H 0.6783 0.9882 0.6596 0.026 Uiso 1 1 calc R U
H11C H 0.6576 0.9185 0.5952 0.026 Uiso 1 1 calc R U
C12 C 0.61173(6) 0.76045(5) 0.61953(4) 0.01180(13) Uani 1 1 d . .
C13 C 0.56089(7) 0.75629(5) 0.54446(5) 0.01378(14) Uani 1 1 d . .
C14 C 0.60766(7) 0.70916(6) 0.48954(5) 0.01862(16) Uani 1 1 d . .
H14 H 0.5732 0.7062 0.4394 0.022 Uiso 1 1 calc R U
C15 C 0.70303(8) 0.66673(6) 0.50653(5) 0.02121(17) Uani 1 1 d . .
H15 H 0.7312 0.6318 0.4696 0.025 Uiso 1 1 calc R U
C16 C 0.75682(7) 0.67581(6) 0.57797(5) 0.01976(17) Uani 1 1 d . .
H16 H 0.8239 0.6487 0.5889 0.024 Uiso 1 1 calc R U
C17 C 0.71504(7) 0.72389(5) 0.63458(5) 0.01467(14) Uani 1 1 d . .
C18 C 0.46035(7) 0.80574(5) 0.51957(5) 0.01607(15) Uani 1 1 d . .
H18 H 0.4303 0.8281 0.5663 0.019 Uiso 1 1 calc R U
C19 C 0.37234(8) 0.75528(6) 0.47476(6) 0.02366(19) Uani 1 1 d . .
H19A H 0.3998 0.7334 0.4283 0.035 Uiso 1 1 calc R U
H19B H 0.3103 0.7912 0.4611 0.035 Uiso 1 1 calc R U
H19C H 0.3506 0.7089 0.5062 0.035 Uiso 1 1 calc R U
C20 C 0.48849(8) 0.87997(6) 0.46980(5) 0.02303(18) Uani 1 1 d . .
H20A H 0.5445 0.9136 0.4974 0.035 Uiso 1 1 calc R U
H20B H 0.4243 0.9142 0.4579 0.035 Uiso 1 1 calc R U
H20C H 0.5146 0.8594 0.4224 0.035 Uiso 1 1 calc R U
C21 C 0.78939(7) 0.73958(6) 0.70667(5) 0.01714(15) Uani 1 1 d . .
H21 H 0.7530 0.7799 0.7392 0.021 Uiso 1 1 calc R U
C22 C 0.81565(8) 0.66083(6) 0.75404(6) 0.02296(18) Uani 1 1 d . .
H22A H 0.7495 0.6382 0.7719 0.034 Uiso 1 1 calc R U
H22B H 0.8660 0.6748 0.7979 0.034 Uiso 1 1 calc R U
H22C H 0.8483 0.6192 0.7225 0.034 Uiso 1 1 calc R U
C23 C 0.89536(7) 0.77940(7) 0.68609(6) 0.02560(19) Uani 1 1 d . .
H23A H 0.9378 0.7379 0.6611 0.038 Uiso 1 1 calc R U
H23B H 0.9362 0.7991 0.7326 0.038 Uiso 1 1 calc R U
H23C H 0.8794 0.8264 0.6515 0.038 Uiso 1 1 calc R U
C1 C 0.54635(6) 0.75666(5) 0.74999(4) 0.01077(13) Uani 1 1 d . .
H1 H 0.6158 0.7260 0.7602 0.013 Uiso 1 1 calc R U
Si1 Si 0.43380(2) 0.66968(2) 0.75070(2) 0.01065(5) Uani 1 1 d . .
Si2 Si 0.25040(2) 0.70484(2) 0.72037(2) 0.01271(5) Uani 1 1 d . .
C24 C 0.22514(7) 0.79059(6) 0.64889(5) 0.02094(17) Uani 1 1 d . .
H24A H 0.1476 0.7998 0.6393 0.031 Uiso 1 1 calc R U
H24B H 0.2550 0.7750 0.6012 0.031 Uiso 1 1 calc R U
H24C H 0.2596 0.8418 0.6688 0.031 Uiso 1 1 calc R U
C25 C 0.18447(7) 0.73543(6) 0.80807(5) 0.01957(16) Uani 1 1 d . .
H25A H 0.2157 0.7877 0.8283 0.029 Uiso 1 1 calc R U
H25B H 0.1960 0.6916 0.8466 0.029 Uiso 1 1 calc R U
H25C H 0.1072 0.7429 0.7951 0.029 Uiso 1 1 calc R U
C26 C 0.17266(7) 0.61152(6) 0.68127(6) 0.02060(17) Uani 1 1 d . .
H26A H 0.0971 0.6268 0.6697 0.031 Uiso 1 1 calc R U
H26B H 0.1779 0.5667 0.7191 0.031 Uiso 1 1 calc R U
H26C H 0.2025 0.5925 0.6346 0.031 Uiso 1 1 calc R U
Si3 Si 0.43225(2) 0.60214(2) 0.87245(2) 0.01503(5) Uani 1 1 d . .
C27 C 0.41504(8) 0.66379(6) 0.96174(5) 0.02169(17) Uani 1 1 d . .
H27A H 0.3587 0.7056 0.9512 0.033 Uiso 1 1 calc R U
H27B H 0.4828 0.6916 0.9786 0.033 Uiso 1 1 calc R U
H27C H 0.3947 0.6262 1.0019 0.033 Uiso 1 1 calc R U
C28 C 0.56023(9) 0.54109(6) 0.89206(6) 0.0255(2) Uani 1 1 d . .
H28A H 0.5611 0.5148 0.9423 0.038 Uiso 1 1 calc R U
H28B H 0.6219 0.5786 0.8911 0.038 Uiso 1 1 calc R U
H28C H 0.5643 0.4981 0.8530 0.038 Uiso 1 1 calc R U
C29 C 0.31399(8) 0.52878(6) 0.87096(6) 0.02355(18) Uani 1 1 d . .
H29A H 0.3000 0.5051 0.8198 0.035 Uiso 1 1 calc R U
H29B H 0.2505 0.5593 0.8845 0.035 Uiso 1 1 calc R U
H29C H 0.3302 0.4839 0.9078 0.035 Uiso 1 1 calc R U
Si4 Si 0.46861(2) 0.55071(2) 0.67380(2) 0.01425(5) Uani 1 1 d . .
C30 C 0.39693(8) 0.45491(6) 0.70476(6) 0.02230(18) Uani 1 1 d . .
H30A H 0.3194 0.4654 0.7012 0.033 Uiso 1 1 calc R U
H30B H 0.4221 0.4414 0.7576 0.033 Uiso 1 1 calc R U
H30C H 0.4120 0.4081 0.6716 0.033 Uiso 1 1 calc R U
C31 C 0.42071(8) 0.56092(6) 0.57050(5) 0.02125(17) Uani 1 1 d . .
H31A H 0.4658 0.6013 0.5463 0.032 Uiso 1 1 calc R U
H31B H 0.3460 0.5801 0.5657 0.032 Uiso 1 1 calc R U
H31C H 0.4253 0.5067 0.5455 0.032 Uiso 1 1 calc R U
C32 C 0.61312(8) 0.51774(6) 0.67785(6) 0.02355(18) Uani 1 1 d . .
H32A H 0.6189 0.4661 0.6489 0.035 Uiso 1 1 calc R U
H32B H 0.6404 0.5085 0.7310 0.035 Uiso 1 1 calc R U
H32C H 0.6555 0.5615 0.6558 0.035 Uiso 1 1 calc R U

loop_
_atom_site_aniso_label
_atom_site_aniso_U_11
_atom_site_aniso_U_22
_atom_site_aniso_U_33
_atom_site_aniso_U_23
_atom_site_aniso_U_13
_atom_site_aniso_U_12
N1 0.0135(3) 0.0099(3) 0.0098(3) 0.0009(2) 0.0020(2) -0.0009(2)
C2 0.0127(3) 0.0111(3) 0.0103(3) -0.0005(2) 0.0000(2) -0.0005(2)
C3 0.0140(3) 0.0124(3) 0.0133(3) -0.0009(3) 0.0010(3) 0.0002(3)
C4 0.0196(4) 0.0131(3) 0.0161(4) -0.0023(3) 0.0033(3) 0.0014(3)
C5 0.0283(4) 0.0164(4) 0.0136(4) -0.0031(3) 0.0017(3) 0.0021(3)
C6 0.0232(4) 0.0212(4) 0.0139(4) -0.0032(3) -0.0041(3) 0.0006(3)
C7 0.0162(3) 0.0167(4) 0.0117(3) -0.0002(3) -0.0017(3) 0.0019(3)
C8 0.0154(3) 0.0131(3) 0.0130(3) -0.0007(3) 0.0001(3) -0.0030(3)
C9 0.0137(3) 0.0109(3) 0.0132(3) 0.0005(3) 0.0008(3) -0.0019(3)
C10 0.0189(4) 0.0126(3) 0.0171(4) 0.0020(3) 0.0001(3) 0.0014(3)
C11 0.0182(4) 0.0155(4) 0.0178(4) 0.0017(3) 0.0030(3) -0.0053(3)
C12 0.0125(3) 0.0119(3) 0.0113(3) 0.0006(2) 0.0023(3) -0.0014(3)
C13 0.0141(3) 0.0155(3) 0.0119(3) 0.0009(3) 0.0023(3) -0.0031(3)
C14 0.0211(4) 0.0229(4) 0.0124(3) -0.0017(3) 0.0048(3) -0.0033(3)
C15 0.0239(4) 0.0236(4) 0.0175(4) -0.0025(3) 0.0095(3) 0.0011(3)
C16 0.0178(4) 0.0224(4) 0.0201(4) 0.0010(3) 0.0073(3) 0.0034(3)
C17 0.0130(3) 0.0164(4) 0.0150(3) 0.0019(3) 0.0030(3) 0.0000(3)
C18 0.0163(4) 0.0180(4) 0.0134(3) 0.0011(3) -0.0016(3) -0.0016(3)
C19 0.0212(4) 0.0251(4) 0.0232(4) -0.0022(3) -0.0065(3) -0.0028(3)
C20 0.0279(5) 0.0223(4) 0.0181(4) 0.0066(3) -0.0019(3) -0.0021(4)
C21 0.0121(3) 0.0204(4) 0.0188(4) 0.0020(3) 0.0001(3) 0.0010(3)
C22 0.0212(4) 0.0250(4) 0.0221(4) 0.0041(3) -0.0017(3) 0.0060(3)
C23 0.0126(4) 0.0317(5) 0.0323(5) 0.0027(4) 0.0010(3) -0.0018(3)
C1 0.0116(3) 0.0107(3) 0.0100(3) 0.0008(2) 0.0011(2) 0.0000(2)
Si1 0.01198(9) 0.00882(9) 0.01133(9) 0.00007(7) 0.00204(7) -0.00004(7)
Si2 0.01186(10) 0.01228(10) 0.01411(10) -0.00095(7) 0.00173(7) -0.00032(7)
C24 0.0180(4) 0.0211(4) 0.0234(4) 0.0055(3) -0.0003(3) 0.0011(3)
C25 0.0161(4) 0.0239(4) 0.0192(4) -0.0025(3) 0.0041(3) 0.0031(3)
C26 0.0169(4) 0.0184(4) 0.0262(4) -0.0048(3) 0.0009(3) -0.0035(3)
Si3 0.02042(11) 0.01139(10) 0.01375(10) 0.00253(8) 0.00423(8) 0.00135(8)
C27 0.0326(5) 0.0177(4) 0.0156(4) 0.0016(3) 0.0069(3) -0.0003(3)
C28 0.0301(5) 0.0240(4) 0.0226(4) 0.0069(4) 0.0033(4) 0.0102(4)
C29 0.0308(5) 0.0180(4) 0.0231(4) 0.0018(3) 0.0093(4) -0.0058(3)
Si4 0.01663(11) 0.01002(10) 0.01655(10) -0.00168(8) 0.00399(8) 0.00039(8)
C30 0.0286(5) 0.0125(4) 0.0267(4) -0.0011(3) 0.0074(4) -0.0024(3)
C31 0.0267(4) 0.0204(4) 0.0172(4) -0.0032(3) 0.0045(3) -0.0022(3)
C32 0.0204(4) 0.0199(4) 0.0311(5) -0.0017(4) 0.0062(4) 0.0046(3)

loop_
_atom_type_symbol
_atom_type_description
_atom_type_scat_dispersion_real
_atom_type_scat_dispersion_imag
_atom_type_scat_source
C C 0.0033 0.0016 'International Tables Vol C Tables 4.2.6.8 and 6.1.1.4'
H H 0.0000 0.0000 'International Tables Vol C Tables 4.2.6.8 and 6.1.1.4'
N N 0.0061 0.0033 'International Tables Vol C Tables 4.2.6.8 and 6.1.1.4'
Si Si 0.0817 0.0704 'International Tables Vol C Tables 4.2.6.8 and 6.1.1.4'

loop_
_geom_angle_atom_site_label_1
_geom_angle_atom_site_label_2
_geom_angle_atom_site_label_3
_geom_angle
C12 N1 C1 117.08(6)
C12 N1 C9 119.21(6)
C1 N1 C9 111.26(6)
C7 C2 C8 109.62(6)
C7 C2 C3 108.29(6)
C8 C2 C3 111.96(6)
C7 C2 C1 110.06(6)
C8 C2 C1 102.76(6)
C3 C2 C1 114.05(6)
C4 C3 C2 112.70(7)
C4 C3 H3A 109.1
C2 C3 H3A 109.1
C4 C3 H3B 109.1
C2 C3 H3B 109.1
H3A C3 H3B 107.8
C5 C4 C3 110.88(7)
C5 C4 H4A 109.5
C3 C4 H4A 109.5
C5 C4 H4B 109.5
C3 C4 H4B 109.5
H4A C4 H4B 108.1
C6 C5 C4 110.90(7)
C6 C5 H5A 109.5
C4 C5 H5A 109.5
C6 C5 H5B 109.5
C4 C5 H5B 109.5
H5A C5 H5B 108.0
C5 C6 C7 112.15(7)
C5 C6 H6A 109.2
C7 C6 H6A 109.2
C5 C6 H6B 109.2
C7 C6 H6B 109.2
H6A C6 H6B 107.9
C6 C7 C2 112.87(7)
C6 C7 H7A 109.0
C2 C7 H7A 109.0
C6 C7 H7B 109.0
C2 C7 H7B 109.0
H7A C7 H7B 107.8
C9 C8 C2 107.62(6)
C9 C8 H8A 110.2
C2 C8 H8A 110.2
C9 C8 H8B 110.2
C2 C8 H8B 110.2
H8A C8 H8B 108.5
N1 C9 C8 103.34(6)
N1 C9 C11 113.64(7)
C8 C9 C11 109.90(7)
N1 C9 C10 111.59(6)
C8 C9 C10 110.75(7)
C11 C9 C10 107.62(7)
C9 C10 H10A 109.5
C9 C10 H10B 109.5
H10A C10 H10B 109.5
C9 C10 H10C 109.5
H10A C10 H10C 109.5
H10B C10 H10C 109.5
C9 C11 H11A 109.5
C9 C11 H11B 109.5
H11A C11 H11B 109.5
C9 C11 H11C 109.5
H11A C11 H11C 109.5
H11B C11 H11C 109.5
C13 C12 C17 118.74(7)
C13 C12 N1 118.38(7)
C17 C12 N1 122.87(7)
C14 C13 C12 119.41(8)
C14 C13 C18 117.97(7)
C12 C13 C18 122.51(7)
C15 C14 C13 121.45(8)
C15 C14 H14 119.3
C13 C14 H14 119.3
C16 C15 C14 119.16(8)
C16 C15 H15 120.4
C14 C15 H15 120.4
C15 C16 C17 121.71(8)
C15 C16 H16 119.1
C17 C16 H16 119.1
C16 C17 C12 118.95(8)
C16 C17 C21 116.51(8)
C12 C17 C21 124.32(7)
C13 C18 C19 114.32(7)
C13 C18 C20 110.23(7)
C19 C18 C20 107.82(7)
C13 C18 H18 108.1
C19 C18 H18 108.1
C20 C18 H18 108.1
C18 C19 H19A 109.5
C18 C19 H19B 109.5
H19A C19 H19B 109.5
C18 C19 H19C 109.5
H19A C19 H19C 109.5
H19B C19 H19C 109.5
C18 C20 H20A 109.5
C18 C20 H20B 109.5
H20A C20 H20B 109.5
C18 C20 H20C 109.5
H20A C20 H20C 109.5
H20B C20 H20C 109.5
C17 C21 C22 113.69(8)
C17 C21 C23 110.24(7)
C22 C21 C23 108.78(7)
C17 C21 H21 108.0
C22 C21 H21 108.0
C23 C21 H21 108.0
C21 C22 H22A 109.5
C21 C22 H22B 109.5
H22A C22 H22B 109.5
C21 C22 H22C 109.5
H22A C22 H22C 109.5
H22B C22 H22C 109.5
C21 C23 H23A 109.5
C21 C23 H23B 109.5
H23A C23 H23B 109.5
C21 C23 H23C 109.5
H23A C23 H23C 109.5
H23B C23 H23C 109.5
N1 C1 C2 105.82(6)
N1 C1 Si1 117.82(5)
C2 C1 Si1 117.10(5)
N1 C1 H1 104.9
C2 C1 H1 104.9
Si1 C1 H1 104.9
C1 Si1 Si2 120.13(2)
C1 Si1 Si4 113.18(3)
Si2 Si1 Si4 106.265(11)
C1 Si1 Si3 112.56(2)
Si2 Si1 Si3 103.061(12)
Si4 Si1 Si3 99.190(11)
C24 Si2 C25 107.45(4)
C24 Si2 C26 106.70(4)
C25 Si2 C26 105.07(4)
C24 Si2 Si1 115.40(3)
C25 Si2 Si1 111.12(3)
C26 Si2 Si1 110.49(3)
Si2 C24 H24A 109.5
Si2 C24 H24B 109.5
H24A C24 H24B 109.5
Si2 C24 H24C 109.5
H24A C24 H24C 109.5
H24B C24 H24C 109.5
Si2 C25 H25A 109.5
Si2 C25 H25B 109.5
H25A C25 H25B 109.5
Si2 C25 H25C 109.5
H25A C25 H25C 109.5
H25B C25 H25C 109.5
Si2 C26 H26A 109.5
Si2 C26 H26B 109.5
H26A C26 H26B 109.5
Si2 C26 H26C 109.5
H26A C26 H26C 109.5
H26B C26 H26C 109.5
C28 Si3 C27 106.06(5)
C28 Si3 C29 109.21(5)
C27 Si3 C29 101.17(4)
C28 Si3 Si1 109.06(3)
C27 Si3 Si1 121.13(3)
C29 Si3 Si1 109.60(3)
Si3 C27 H27A 109.5
Si3 C27 H27B 109.5
H27A C27 H27B 109.5
Si3 C27 H27C 109.5
H27A C27 H27C 109.5
H27B C27 H27C 109.5
Si3 C28 H28A 109.5
Si3 C28 H28B 109.5
H28A C28 H28B 109.5
Si3 C28 H28C 109.5
H28A C28 H28C 109.5
H28B C28 H28C 109.5
Si3 C29 H29A 109.5
Si3 C29 H29B 109.5
H29A C29 H29B 109.5
Si3 C29 H29C 109.5
H29A C29 H29C 109.5
H29B C29 H29C 109.5
C31 Si4 C32 106.71(5)
C31 Si4 C30 103.45(4)
C32 Si4 C30 103.78(5)
C31 Si4 Si1 114.81(3)
C32 Si4 Si1 115.02(3)
C30 Si4 Si1 111.86(3)
Si4 C30 H30A 109.5
Si4 C30 H30B 109.5
H30A C30 H30B 109.5
Si4 C30 H30C 109.5
H30A C30 H30C 109.5
H30B C30 H30C 109.5
Si4 C31 H31A 109.5
Si4 C31 H31B 109.5
H31A C31 H31B 109.5
Si4 C31 H31C 109.5
H31A C31 H31C 109.5
H31B C31 H31C 109.5
Si4 C32 H32A 109.5
Si4 C32 H32B 109.5
H32A C32 H32B 109.5
Si4 C32 H32C 109.5
H32A C32 H32C 109.5
H32B C32 H32C 109.5

loop_
_geom_bond_atom_site_label_1
_geom_bond_atom_site_label_2
_geom_bond_distance
N1 C12 1.4391(10)
N1 C1 1.4980(10)
N1 C9 1.5075(10)
C2 C7 1.5387(11)
C2 C8 1.5396(11)
C2 C3 1.5416(11)
C2 C1 1.5656(11)
C3 C4 1.5353(11)
C3 H3A 0.9900
C3 H3B 0.9900
C4 C5 1.5275(12)
C4 H4A 0.9900
C4 H4B 0.9900
C5 C6 1.5273(13)
C5 H5A 0.9900
C5 H5B 0.9900
C6 C7 1.5343(12)
C6 H6A 0.9900
C6 H6B 0.9900
C7 H7A 0.9900
C7 H7B 0.9900
C8 C9 1.5318(11)
C8 H8A 0.9900
C8 H8B 0.9900
C9 C11 1.5321(11)
C9 C10 1.5416(11)
C10 H10A 0.9800
C10 H10B 0.9800
C10 H10C 0.9800
C11 H11A 0.9800
C11 H11B 0.9800
C11 H11C 0.9800
C12 C13 1.4186(11)
C12 C17 1.4226(11)
C13 C14 1.3959(12)
C13 C18 1.5191(12)
C14 C15 1.3834(13)
C14 H14 0.9500
C15 C16 1.3826(13)
C15 H15 0.9500
C16 C17 1.3978(12)
C16 H16 0.9500
C17 C21 1.5287(12)
C18 C19 1.5301(12)
C18 C20 1.5388(12)
C18 H18 1.0000
C19 H19A 0.9800
C19 H19B 0.9800
C19 H19C 0.9800
C20 H20A 0.9800
C20 H20B 0.9800
C20 H20C 0.9800
C21 C22 1.5355(13)
C21 C23 1.5419(13)
C21 H21 1.0000
C22 H22A 0.9800
C22 H22B 0.9800
C22 H22C 0.9800
C23 H23A 0.9800
C23 H23B 0.9800
C23 H23C 0.9800
C1 Si1 1.9836(8)
C1 H1 1.0000
Si1 Si2 2.3766(3)
Si1 Si4 2.4042(3)
Si1 Si3 2.4054(3)
Si2 C24 1.8749(9)
Si2 C25 1.8781(9)
Si2 C26 1.8843(9)
C24 H24A 0.9800
C24 H24B 0.9800
C24 H24C 0.9800
C25 H25A 0.9800
C25 H25B 0.9800
C25 H25C 0.9800
C26 H26A 0.9800
C26 H26B 0.9800
C26 H26C 0.9800
Si3 C28 1.8827(10)
Si3 C27 1.8869(9)
Si3 C29 1.8889(10)
C27 H27A 0.9800
C27 H27B 0.9800
C27 H27C 0.9800
C28 H28A 0.9800
C28 H28B 0.9800
C28 H28C 0.9800
C29 H29A 0.9800
C29 H29B 0.9800
C29 H29C 0.9800
Si4 C31 1.8735(9)
Si4 C32 1.8777(10)
Si4 C30 1.8850(9)
C30 H30A 0.9800
C30 H30B 0.9800
C30 H30C 0.9800
C31 H31A 0.9800
C31 H31B 0.9800
C31 H31C 0.9800
C32 H32A 0.9800
C32 H32B 0.9800
C32 H32C 0.9800
